data_7227771
loop_
_publ_author_name
'Wang, Xuejiao'
'Li, Ji-Guang'
'Molokeev, Maxim S.'
'Wang, Xiaojun'
'Liu, Weigang'
'Zhu, Qi'
'Tanaka, Hidehiko'
'Suzuta, Keiko'
'Kim, Byung-Nam'
'Sakka, Yoshio'

_publ_section_title
;
 Hydrothermal crystallization of a Ln2(OH)4SO4&#x00B7;nH2O layered
 compound for a wide range of Ln (Ln = La--Dy), thermolysis, and facile
 transformation into oxysulfate and oxysulfide phosphors
;
_journal_issue 22
_journal_name_full 'RSC Adv.'
_journal_page_first 13331
_journal_paper_doi 10.1039/C7RA00645D
_journal_volume 7
_journal_year 2017
_chemical_formula_moiety 'O10 Pr2 S'
_chemical_formula_sum 'O10 Pr2 S'
_chemical_formula_weight 473.88
_space_group_IT_number 12
_symmetry_cell_setting monoclinic
_symmetry_space_group_name_Hall '-C 2y'
_symmetry_space_group_name_H-M 'C 1 2/m 1'
_cell_angle_alpha 90
_cell_angle_beta 90.3911(32)
_cell_angle_gamma 90
_cell_formula_units_Z 2
_cell_length_a 16.7586(22)
_cell_length_b 3.85723(51)
_cell_length_c 6.35696(85)
_cell_measurement_reflns_used 104
_cell_measurement_temperature 300
_cell_measurement_theta_max 50
_cell_measurement_theta_min 2.5
_cell_volume 410.92(9)
_diffrn_ambient_temperature 300
_diffrn_measurement_device_type
;
D8 ADVANCE Bruker
;
_diffrn_radiation_monochromator none
_diffrn_radiation_probe x-ray
_diffrn_radiation_type
;
 Cu K\a~1~~2~
;
_exptl_absorpt_coefficient_mu 92.161
_exptl_crystal_density_diffrn 3.829948
_pd_char_colour
;
colourless
;
_pd_meas_2theta_range_inc 0.02
_pd_meas_2theta_range_max 100
_pd_meas_2theta_range_min 5
_pd_meas_scan_method step
_pd_proc_ls_pref_orient_corr
;
Anisotropic model of PO. Spherical harmonics 2 ordrer.
 Jarvinen (1993). Application of symmetrized harmonics expansion to correction
of the preferred orientation effect. - J. Appl. Cryst. 26 p525-531.
;
_pd_proc_ls_profile_function PearsonVII
_pd_proc_ls_prof_R_factor 9.400
_pd_proc_ls_prof_wR_expected 3.259
_pd_proc_ls_prof_wR_factor 11.653
_pd_proc_number_of_points 4750
_pd_spec_mount_mode reflection
_refine_ls_goodness_of_fit_all 3.576
_refine_ls_R_I_factor 4.00
_refine_ls_shift/su_max 0.01000
_cod_data_source_file c7ra00645d3.cif
_cod_data_source_block a
_cod_original_cell_volume 410.916(95)
_cod_original_sg_symbol_Hall
;
-C 2y
;
_cod_original_sg_symbol_H-M C2/m
_cod_original_formula_sum
;
O10 Pr2 S
;
_cod_database_code 7227771

loop_
_symmetry_equiv_pos_as_xyz
'x, y, z'
'-x, -y, -z'
'-x, y, -z'
'-x+1/2, -y+1/2, -z'
'-x+1/2, y+1/2, -z'
'x, -y, z'
'x+1/2, -y+1/2, z'
'x+1/2, y+1/2, z'

loop_
_atom_site_label
_atom_site_type_symbol
_atom_site_fract_x
_atom_site_fract_y
_atom_site_fract_z
_atom_site_occupancy
_atom_site_B_iso_or_equiv
Pr Pr 0.200902(71) 0.5 0.25310(34) 1 0.99(14)
S S 0.02269(59) 0.5 0.6125(22) 0.5 0.42(28)
Ow O 0.09300(74) 0 0.0723(22) 1 1.00(22)
O1 O 0.06323(69) 0.5 0.4236(23) 1 1.00(22)
O1h O 0.18801(70) 0 0.5136(25) 1 1.00(22)
O2h O 0.28555(65) 0 0.1251(23) 1 1.00(22)
O2 O 0.04434(91) 0.1636(38) 0.7159(35) 0.5 1.00(22)

loop_
_diffrn_radiation_wavelength
_diffrn_radiation_wavelength_wt
1.5406 1.0000
1.5443 0.5000

loop_
_geom_angle_atom_site_label_1
_geom_angle_atom_site_label_2
_geom_angle_atom_site_label_3
_geom_angle
_geom_angle_site_symmetry_1
_geom_angle_site_symmetry_3
Ow Pr Ow 84.16(28) 1_555 1_565
Ow Pr O1 66.7(3) 1_555 1_555
Ow Pr O1h 72.36(39) 1_555 1_555
Ow Pr O1h 135.22(91) 1_555 1_565
Ow Pr O1h 137.6(12) 1_555 4_556
Ow Pr O2h 73.33(35) 1_555 1_555
Ow Pr O2h 137.23(86) 1_555 1_565
Ow Pr O2h 70.47(52) 1_555 4_555
O1 Pr O1h 69.16(52) 1_555 1_555
O1 Pr O1h 116.21(69) 1_555 4_556
O1 Pr O2h 130.2(2) 1_555 1_555
O1 Pr O2h 120.87(82) 1_555 4_555
O1h Pr O1h 98.17(36) 1_555 1_565
O1h Pr O1h 70.36(55) 1_555 4_556
O1h Pr O2h 71.52(39) 1_555 1_555
O1h Pr O2h 146.5(12) 1_555 1_565
O1h Pr O2h 130.9(11) 1_555 4_555
O1h Pr O2h 76.22(42) 4_556 1_555
O1h Pr O2h 122.91(94) 4_556 4_555
O2h Pr O2h 99.24(27) 1_555 1_565
O2h Pr O2h 67.89(57) 1_555 4_555
O1 S O1 110.7(11) 1_555 2_566
O1 S O2 105.2(10) 1_555 1_555
O1 S O2 98.46(56) 1_555 1_565
O1 S O2 62.1(14) 1_555 2_566
O1 S O2 107.78(87) 2_566 1_555
O1 S O2 99.88(47) 2_566 1_565
O1 S O2 58.1(14) 2_566 2_566
O2 S O2 133.7(16) 1_555 1_565
O2 S O2 148.7(32) 1_555 2_566
O2 S O2 91.22(88) 1_555 3_556
O2 S O2 120.1(14) 1_555 6_565
O2 S O2 77.54(67) 1_565 2_566
O2 S O2 135.1(18) 1_565 3_556
O2 S O2 147.4(22) 1_565 6_555
O2 S O2 57.5(15) 2_566 3_556

loop_
_geom_bond_atom_site_label_1
_geom_bond_atom_site_label_2
_geom_bond_distance
_geom_bond_site_symmetry_2
Pr Ow 2.8779(96) .
Pr O1 2.556(12) .
Pr O1h 2.552(10) .
Pr O1h 2.372(14) 4_556
Pr O2h 2.5318(77) .
Pr O2h 2.416(15) 4_555
S O1 1.384(19) .
S O1 1.457(15) 2_566
S O2 1.498(18) .
